data_7238321
loop_
_publ_author_name
'Barcel\'o-Oliver, Miquel'
'Estarellas, Carolina'
'Garc\'ia-Raso, Angel'
'Terr\'on, Angel'
'Frontera, Antonio'
'Qui\~nonero, David'
'Mata, Ignasi'
'Molins, Elies'
'Dey\`a, Pere M.'

_publ_section_title
;
 Experimental and theoretical study of uracil derivatives: the crucial
 role of weak fluorine--fluorine noncovalent interactions
;
_journal_issue 11
_journal_name_full CrystEngComm
_journal_page_first 3758
_journal_paper_doi 10.1039/c0ce00048e
_journal_volume 12
_journal_year 2010
_chemical_compound_source 'synthesis as described'
_chemical_formula_moiety 'C9 H11 F1 N2 O4, H2 O'
_chemical_formula_sum 'C9 H13 F N2 O5'
_chemical_formula_weight 248.21
_space_group_IT_number 14
_space_group_name_Hall '-P 2ybc'
_space_group_name_H-M_alt 'P 1 21/c 1'
_symmetry_cell_setting monoclinic
_symmetry_Int_Tables_number 14
_symmetry_space_group_name_Hall '-P 2ybc'
_symmetry_space_group_name_H-M 'P 1 21/c 1'
_atom_sites_solution_hydrogens geom
_atom_sites_solution_primary direct
_atom_sites_solution_secondary difmap
_audit_conform_dict_location ftp://ftp.iucr.org/pub/cif_core.dic
_audit_conform_dict_name cif_core.dic
_audit_conform_dict_version 2.3
_audit_creation_date 2009-03-12T14:56:19-00:00
_audit_creation_method 'WinGX routine CIF_UPDATE'
_cell_angle_alpha 90
_cell_angle_beta 95.37(4)
_cell_angle_gamma 90
_cell_formula_units_Z 4
_cell_length_a 8.440(5)
_cell_length_b 5.117(2)
_cell_length_c 26.516(11)
_cell_measurement_reflns_used 25
_cell_measurement_temperature 294(2)
_cell_measurement_theta_max 11.97
_cell_measurement_theta_min 1.54
_cell_measurement_wavelength 0.71073
_cell_volume 1140.1(9)
_computing_cell_refinement 'CAD4 Express (Enraf Nonius, 1994)'
_computing_data_collection 'CAD4 Express (Enraf Nonius, 1994)'
_computing_data_reduction 'XCAD4 (Harms & Wocadlo, 1995)'
_computing_molecular_graphics 'Ortep-3 for Windows (Farrugia, 1997)'
_computing_publication_material 'WinGX publication routines (Farrugia, 1999)'
_computing_structure_refinement 'SHELXL-97 (Sheldrick, 1997)'
_computing_structure_solution 'SHELXS-86 (Sheldrick, 1986)'
_diffrn_ambient_temperature 294(2)
_diffrn_detector 'scintillation LiI'
_diffrn_detector_dtime 1.195
_diffrn_measured_fraction_theta_full 0.998
_diffrn_measured_fraction_theta_max 0.998
_diffrn_measurement_device '\k-geometry diffractometer'
_diffrn_measurement_device_type 'Enraf Nonius CAD4'
_diffrn_measurement_method 'non-profiled omega scans'
_diffrn_orient_matrix_type
;
x-axis points to radiation source
the matrix is specified in reciprocal space
;
_diffrn_orient_matrix_UB_11 -0.040815
_diffrn_orient_matrix_UB_12 0.152889
_diffrn_orient_matrix_UB_13 0.018436
_diffrn_orient_matrix_UB_21 0.073456
_diffrn_orient_matrix_UB_22 0.118184
_diffrn_orient_matrix_UB_23 -0.01675
_diffrn_orient_matrix_UB_31 -0.084258
_diffrn_orient_matrix_UB_32 0.029204
_diffrn_orient_matrix_UB_33 -0.028537
_diffrn_radiation_monochromator graphite
_diffrn_radiation_probe x-ray
_diffrn_radiation_type MoK\a
_diffrn_radiation_wavelength 0.71073
_diffrn_reflns_av_R_equivalents 0.0605
_diffrn_reflns_av_unetI/netI 0.0988
_diffrn_reflns_limit_h_max 9
_diffrn_reflns_limit_h_min -10
_diffrn_reflns_limit_k_max 6
_diffrn_reflns_limit_k_min 0
_diffrn_reflns_limit_l_max 31
_diffrn_reflns_limit_l_min 0
_diffrn_reflns_number 2040
_diffrn_reflns_theta_full 24.97
_diffrn_reflns_theta_max 24.97
_diffrn_reflns_theta_min 1.54
_diffrn_source 'Enraf Nonius FR590'
_diffrn_standards_decay_% -1
_diffrn_standards_interval_time 60
_diffrn_standards_number 2
_exptl_absorpt_coefficient_mu 0.128
_exptl_absorpt_correction_T_max 0.973
_exptl_absorpt_correction_T_min 0.964
_exptl_absorpt_correction_type refdelf
_exptl_absorpt_process_details
;
Walker, N. & Stuart, D (1983) Acta. Cryst. A39, 158-166
;
_exptl_crystal_colour colourless
_exptl_crystal_density_diffrn 1.446
_exptl_crystal_density_method 'not measured'
_exptl_crystal_description prism
_exptl_crystal_F_000 520
_exptl_crystal_size_max 0.33
_exptl_crystal_size_mid 0.24
_exptl_crystal_size_min 0.21
_refine_diff_density_max 0.264
_refine_diff_density_min -0.24
_refine_diff_density_rms 0.061
_refine_ls_extinction_method none
_refine_ls_goodness_of_fit_ref 0.791
_refine_ls_hydrogen_treatment mixed
_refine_ls_matrix_type full
_refine_ls_number_parameters 166
_refine_ls_number_reflns 1990
_refine_ls_number_restraints 5
_refine_ls_restrained_S_all 0.791
_refine_ls_R_factor_all 0.1651
_refine_ls_R_factor_gt 0.0675
_refine_ls_shift/su_max 0
_refine_ls_shift/su_mean 0
_refine_ls_structure_factor_coef Fsqd
_refine_ls_weighting_details 'calc w=1/[\s^2^(Fo^2^)+(0.2000P)^2^+0.0000P] where P=(Fo^2^+2Fc^2^)/3'
_refine_ls_weighting_scheme calc
_refine_ls_wR_factor_gt 0.2066
_refine_ls_wR_factor_ref 0.2683
_reflns_number_gt 930
_reflns_number_total 1990
_reflns_threshold_expression >2sigma(I)
_cod_data_source_file c0ce00048e.txt
_cod_data_source_block pm135
_cod_original_sg_symbol_H-M 'P 21/c'
_cod_database_code 7238321

loop_
_symmetry_equiv_pos_as_xyz
'x, y, z'
'-x, y+1/2, -z+1/2'
'-x, -y, -z'
'x, -y-1/2, z-1/2'

loop_
_atom_site_label
_atom_site_type_symbol
_atom_site_fract_x
_atom_site_fract_y
_atom_site_fract_z
_atom_site_U_iso_or_equiv
_atom_site_adp_type
_atom_site_occupancy
_atom_site_symmetry_multiplicity
_atom_site_calc_flag
_atom_site_refinement_flags
C2 C 0.0882(7) -0.2803(11) 0.4455(2) 0.0495(14) Uani 1 1 d .
C4 C 0.2546(6) -0.0338(11) 0.51075(19) 0.0499(14) Uani 1 1 d .
C5 C 0.3022(6) 0.1133(11) 0.4695(2) 0.0528(15) Uani 1 1 d .
C6 C 0.2557(6) 0.0674(11) 0.4212(2) 0.0539(15) Uani 1 1 d .
H6 H 0.2953 0.1667 0.3958 0.065 Uiso 1 1 calc R
C7 C 0.0892(6) -0.1742(11) 0.35550(19) 0.0511(14) Uani 1 1 d .
H7A H 0.0699 -0.3593 0.3499 0.061 Uiso 1 1 calc R
H7B H 0.1708 -0.1204 0.3342 0.061 Uiso 1 1 calc R
C8 C -0.0634(6) -0.0231(11) 0.34012(18) 0.0487(14) Uani 1 1 d .
H8A H -0.141 -0.0584 0.364 0.058 Uiso 1 1 calc R
H8B H -0.0412 0.163 0.3408 0.058 Uiso 1 1 calc R
C9 C -0.1312(6) -0.1033(11) 0.28688(19) 0.0523(15) Uani 1 1 d .
H9A H -0.1589 -0.2873 0.2871 0.063 Uiso 1 1 calc R
H9B H -0.0497 -0.0806 0.2638 0.063 Uiso 1 1 calc R
C10 C -0.2766(6) 0.0523(11) 0.2676(2) 0.0512(14) Uani 1 1 d .
H10A H -0.3559 0.0367 0.2916 0.061 Uiso 1 1 calc R
H10B H -0.2475 0.2352 0.2659 0.061 Uiso 1 1 calc R
C11 C -0.3479(7) -0.0321(11) 0.2172(2) 0.0522(14) Uani 1 1 d .
F5 F 0.4068(5) 0.3093(7) 0.48235(14) 0.0819(13) Uani 1 1 d .
N1 N 0.1471(5) -0.1311(8) 0.40918(16) 0.0467(11) Uani 1 1 d .
N3 N 0.1452(5) -0.2284(9) 0.49460(17) 0.0511(12) Uani 1 1 d D
H3 H 0.098(6) -0.319(9) 0.5163(17) 0.061 Uiso 1 1 d D
O2 O -0.0089(5) -0.4571(8) 0.43542(14) 0.0648(12) Uani 1 1 d .
O4 O 0.2975(5) -0.0081(9) 0.55575(15) 0.0686(13) Uani 1 1 d .
O12 O -0.2981(5) -0.2004(9) 0.19169(16) 0.0738(14) Uani 1 1 d .
O13 O -0.4762(5) 0.1053(10) 0.20109(17) 0.0750(14) Uani 1 1 d D
H13 H -0.516(9) 0.071(16) 0.1720(14) 0.113 Uiso 1 1 d D
OW O -0.6046(8) 0.0162(11) 0.10901(19) 0.107(2) Uani 1 1 d D
HW1 H -0.626(12) -0.142(9) 0.091(3) 0.16 Uiso 1 1 d D
HW2 H -0.637(12) 0.162(11) 0.089(3) 0.16 Uiso 1 1 d D

loop_
_atom_site_aniso_label
_atom_site_aniso_U_11
_atom_site_aniso_U_22
_atom_site_aniso_U_33
_atom_site_aniso_U_23
_atom_site_aniso_U_13
_atom_site_aniso_U_12
C2 0.050(3) 0.048(3) 0.051(3) 0.009(3) 0.004(3) -0.005(3)
C4 0.047(3) 0.058(4) 0.046(3) -0.005(3) 0.008(2) -0.001(3)
C5 0.050(3) 0.046(3) 0.063(4) -0.001(3) 0.005(3) -0.012(3)
C6 0.049(3) 0.049(3) 0.064(4) 0.007(3) 0.010(3) -0.011(3)
C7 0.054(3) 0.050(3) 0.051(3) -0.006(3) 0.012(3) -0.002(3)
C8 0.054(3) 0.050(3) 0.044(3) -0.002(2) 0.012(2) -0.003(3)
C9 0.055(3) 0.055(3) 0.047(3) -0.004(3) 0.009(3) 0.001(3)
C10 0.046(3) 0.053(3) 0.054(3) -0.004(3) 0.003(2) -0.001(3)
C11 0.058(4) 0.045(3) 0.055(3) -0.001(3) 0.009(3) -0.010(3)
F5 0.089(3) 0.078(3) 0.079(3) -0.010(2) 0.009(2) -0.036(2)
N1 0.046(3) 0.048(3) 0.046(2) 0.004(2) 0.005(2) -0.005(2)
N3 0.049(3) 0.061(3) 0.045(3) 0.010(2) 0.010(2) -0.003(2)
O2 0.073(3) 0.060(3) 0.060(2) 0.010(2) -0.001(2) -0.030(2)
O4 0.074(3) 0.082(3) 0.050(2) -0.008(2) 0.007(2) -0.019(2)
O12 0.073(3) 0.089(3) 0.058(2) -0.020(2) -0.003(2) 0.016(3)
O13 0.070(3) 0.078(3) 0.073(3) -0.015(2) -0.013(2) 0.020(3)
OW 0.140(5) 0.098(4) 0.074(3) -0.013(3) -0.036(3) 0.033(4)

loop_
_atom_type_symbol
_atom_type_description
_atom_type_scat_dispersion_real
_atom_type_scat_dispersion_imag
_atom_type_scat_source
C C 0.0033 0.0016 'International Tables Vol C Tables 4.2.6.8 and 6.1.1.4'
H H 0 0 'International Tables Vol C Tables 4.2.6.8 and 6.1.1.4'
F F 0.0171 0.0103 'International Tables Vol C Tables 4.2.6.8 and 6.1.1.4'
N N 0.0061 0.0033 'International Tables Vol C Tables 4.2.6.8 and 6.1.1.4'
O O 0.0106 0.006 'International Tables Vol C Tables 4.2.6.8 and 6.1.1.4'

loop_
_geom_angle_atom_site_label_1
_geom_angle_atom_site_label_2
_geom_angle_atom_site_label_3
_geom_angle
O2 C2 N1 122.6(5)
O2 C2 N3 120.9(5)
N1 C2 N3 116.4(5)
O4 C4 N3 120.2(5)
O4 C4 C5 128.2(5)
N3 C4 C5 111.6(5)
C6 C5 F5 120.0(5)
C6 C5 C4 124.9(5)
F5 C5 C4 115.0(5)
C5 C6 N1 118.9(5)
C5 C6 H6 120.6
N1 C6 H6 120.6
N1 C7 C8 112.1(4)
N1 C7 H7A 109.2
C8 C7 H7A 109.2
N1 C7 H7B 109.2
C8 C7 H7B 109.2
H7A C7 H7B 107.9
C9 C8 C7 110.2(4)
C9 C8 H8A 109.6
C7 C8 H8A 109.6
C9 C8 H8B 109.6
C7 C8 H8B 109.6
H8A C8 H8B 108.1
C8 C9 C10 113.2(4)
C8 C9 H9A 108.9
C10 C9 H9A 108.9
C8 C9 H9B 108.9
C10 C9 H9B 108.9
H9A C9 H9B 107.8
C11 C10 C9 113.7(5)
C11 C10 H10A 108.8
C9 C10 H10A 108.8
C11 C10 H10B 108.8
C9 C10 H10B 108.8
H10A C10 H10B 107.7
O12 C11 O13 121.2(5)
O12 C11 C10 126.0(6)
O13 C11 C10 112.8(5)
C2 N1 C6 121.8(5)
C2 N1 C7 119.2(4)
C6 N1 C7 118.9(4)
C4 N3 C2 126.3(5)
C4 N3 H3 121(4)
C2 N3 H3 113(4)
C11 O13 H13 116(6)
HW1 OW HW2 111(4)

loop_
_geom_bond_atom_site_label_1
_geom_bond_atom_site_label_2
_geom_bond_distance
C2 O2 1.233(6)
C2 N1 1.358(7)
C2 N3 1.372(7)
C4 O4 1.221(6)
C4 N3 1.398(7)
C4 C5 1.417(8)
C5 C6 1.324(7)
C5 F5 1.358(6)
C6 N1 1.386(6)
C6 H6 0.93
C7 N1 1.478(6)
C7 C8 1.525(7)
C7 H7A 0.97
C7 H7B 0.97
C8 C9 1.529(7)
C8 H8A 0.97
C8 H8B 0.97
C9 C10 1.511(7)
C9 H9A 0.97
C9 H9B 0.97
C10 C11 1.477(7)
C10 H10A 0.97
C10 H10B 0.97
C11 O12 1.196(6)
C11 O13 1.328(7)
N3 H3 0.87(5)
O13 H13 0.83(2)
OW HW1 0.95(5)
OW HW2 0.94(6)

loop_
_geom_hbond_atom_site_label_D
_geom_hbond_atom_site_label_H
_geom_hbond_atom_site_label_A
_geom_hbond_distance_DH
_geom_hbond_distance_HA
_geom_hbond_distance_DA
_geom_hbond_angle_DHA
_geom_hbond_site_symmetry_A
N3 H3 O2 0.87(5) 1.92(5) 2.785(6) 175(5) 3_546
O13 H13 OW 0.83(2) 1.79(5) 2.617(6) 177(9) .
OW HW1 O4 0.95(5) 2.09(6) 3.036(7) 173(9) 4_455
OW HW2 O4 0.94(6) 2.03(7) 2.966(7) 171(8) 4_465
